data_7134809
loop_
_publ_author_name
'Zhang, Zhaoqi'
'Shen, Yirui'
'Zhao, Yufen'
'Wu, Ju'

_publ_section_title
;
 Electrochemical phosphorylation of &#x3b1;,&#x3b2;-unsaturated carboxylic
 acids <i>via</i> decarboxylative cross-coupling reaction.
;
_journal_issue 64
_journal_name_full 'Chemical communications (Cambridge, England)'
_journal_page_first 12034
_journal_page_last 12037
_journal_paper_doi 10.1039/d5cc03160e
_journal_volume 61
_journal_year 2025
_chemical_formula_moiety 'C20 H15 O P'
_chemical_formula_sum 'C20 H15 O P'
_chemical_formula_weight 302.29
_space_group_crystal_system orthorhombic
_space_group_IT_number 61
_space_group_name_Hall '-P 2ac 2ab'
_space_group_name_H-M_alt 'P b c a'
_atom_sites_solution_hydrogens geom
_atom_sites_solution_primary dual
_audit_creation_date 2025-06-03
_audit_creation_method
;
Olex2 1.2
(compiled 2018.05.29 svn.r3508 for OlexSys, GUI svn.r5506)
;
_audit_update_record
;
2025-06-03 deposited with the CCDC.	2025-07-04 downloaded from the CCDC.
;
_cell_angle_alpha 90
_cell_angle_beta 90
_cell_angle_gamma 90
_cell_formula_units_Z 8
_cell_length_a 11.7526(9)
_cell_length_b 16.3049(15)
_cell_length_c 16.4854(14)
_cell_measurement_reflns_used 6361
_cell_measurement_temperature 150(2)
_cell_measurement_theta_max 68.27
_cell_measurement_theta_min 5.36
_cell_volume 3159.0(5)
_computing_cell_refinement 'SAINT V8.40B (?, 2016)'
_computing_data_reduction 'SAINT V8.40B (?, 2016)'
_computing_molecular_graphics 'Olex2 (Dolomanov et al., 2009)'
_computing_publication_material 'Olex2 (Dolomanov et al., 2009)'
_computing_structure_refinement 'XL (Sheldrick, 2008)'
_computing_structure_solution 'XT (Sheldrick, 2015)'
_diffrn_ambient_temperature 150.0
_diffrn_measured_fraction_theta_full 1.000
_diffrn_measured_fraction_theta_max 1.000
_diffrn_measurement_device_type 'Bruker APEX-II CCD'
_diffrn_measurement_method '\f and \w scans'
_diffrn_radiation_type CuK\a
_diffrn_radiation_wavelength 1.54178
_diffrn_reflns_av_R_equivalents 0.1285
_diffrn_reflns_av_unetI/netI 0.0345
_diffrn_reflns_Laue_measured_fraction_full 1.000
_diffrn_reflns_Laue_measured_fraction_max 1.000
_diffrn_reflns_limit_h_max 14
_diffrn_reflns_limit_h_min -13
_diffrn_reflns_limit_k_max 19
_diffrn_reflns_limit_k_min -19
_diffrn_reflns_limit_l_max 19
_diffrn_reflns_limit_l_min -19
_diffrn_reflns_number 78595
_diffrn_reflns_point_group_measured_fraction_full 1.000
_diffrn_reflns_point_group_measured_fraction_max 1.000
_diffrn_reflns_theta_full 67.679
_diffrn_reflns_theta_max 68.350
_diffrn_reflns_theta_min 5.360
_diffrn_standards_number 0
_exptl_absorpt_coefficient_mu 1.517
_exptl_absorpt_correction_T_max 0.7531
_exptl_absorpt_correction_T_min 0.6192
_exptl_absorpt_correction_type none
_exptl_absorpt_process_details
;
SADABS-2016/2 (Bruker,2016/2) was used for absorption correction.
wR2(int) was 0.1560 before and 0.0968 after correction.
The Ratio of minimum to maximum transmission is 0.8222.
The \l/2 correction factor is Not present.
;
_exptl_crystal_colour colourless
_exptl_crystal_colour_primary colourless
_exptl_crystal_density_diffrn 1.271
_exptl_crystal_description block
_exptl_crystal_F_000 1264
_exptl_crystal_size_max 0.016
_exptl_crystal_size_mid 0.016
_exptl_crystal_size_min 0.011
_refine_diff_density_max 0.302
_refine_diff_density_min -0.401
_refine_diff_density_rms 0.051
_refine_ls_extinction_method none
_refine_ls_goodness_of_fit_ref 1.033
_refine_ls_hydrogen_treatment constr
_refine_ls_matrix_type full
_refine_ls_number_parameters 199
_refine_ls_number_reflns 2899
_refine_ls_number_restraints 0
_refine_ls_restrained_S_all 1.033
_refine_ls_R_factor_all 0.0543
_refine_ls_R_factor_gt 0.0400
_refine_ls_shift/su_max 0.001
_refine_ls_shift/su_mean 0.000
_refine_ls_structure_factor_coef Fsqd
_refine_ls_weighting_details 'w=1/[\s^2^(Fo^2^)+(0.0546P)^2^+1.6604P] where P=(Fo^2^+2Fc^2^)/3'
_refine_ls_weighting_scheme calc
_refine_ls_wR_factor_gt 0.1017
_refine_ls_wR_factor_ref 0.1120
_reflns_Friedel_coverage 0.000
_reflns_number_gt 2279
_reflns_number_total 2899
_reflns_threshold_expression 'I > 2\s(I)'
_cod_data_source_file d5cc03160e2.cif
_cod_data_source_block 11
_cod_depositor_comments 'Adding full bibliography for 7134808--7134809.cif.'
_cod_database_code 7134809
_shelx_shelxl_version_number 2018/3
_shelx_space_group_comment
;
The symmetry employed for this shelxl refinement is uniquely defined
by the following loop, which should always be used as a source of
symmetry information in preference to the above space-group names.
They are only intended as comments.
;
_shelx_estimated_absorpt_t_max 0.984
_shelx_estimated_absorpt_t_min 0.976
_olex2_refinement_description
;
1. Fixed Uiso
 At 1.2 times of:
  All C(H) groups
2.a Aromatic/amide H refined with riding coordinates:
 C5(H5), C7(H7), C1(H1), C9(H9), C4(H4), C16(H16), C8(H8), C11(H11), C3(H3),
 C20(H20), C2(H2), C10(H10), C19(H19), C17(H17), C18(H18)
;
_olex2_submission_special_instructions 'No special instructions were received'

loop_
_space_group_symop_operation_xyz
'x, y, z'
'-x+1/2, -y, z+1/2'
'-x, y+1/2, -z+1/2'
'x+1/2, -y+1/2, -z'
'-x, -y, -z'
'x-1/2, y, -z-1/2'
'x, -y-1/2, z-1/2'
'-x-1/2, y-1/2, z'

loop_
_atom_site_label
_atom_site_type_symbol
_atom_site_fract_x
_atom_site_fract_y
_atom_site_fract_z
_atom_site_U_iso_or_equiv
_atom_site_adp_type
_atom_site_occupancy
_atom_site_site_symmetry_order
_atom_site_calc_flag
_atom_site_refinement_flags_posn
_atom_site_refinement_flags_adp
_atom_site_refinement_flags_occupancy
_atom_site_disorder_assembly
_atom_site_disorder_group
P1 P 0.43482(4) 0.48823(3) 0.21050(3) 0.02421(16) Uani 1 1 d . . . . .
O1 O 0.55480(11) 0.47099(9) 0.18794(9) 0.0329(3) Uani 1 1 d . . . . .
C12 C 0.33663(16) 0.46485(12) 0.13029(11) 0.0248(4) Uani 1 1 d . . . . .
C14 C 0.35753(16) 0.39930(12) 0.35652(12) 0.0268(4) Uani 1 1 d . . . . .
C6 C 0.41231(16) 0.59351(12) 0.23980(11) 0.0245(4) Uani 1 1 d . . . . .
C15 C 0.32738(17) 0.35821(12) 0.43066(12) 0.0286(4) Uani 1 1 d . . . . .
C13 C 0.38527(17) 0.43323(12) 0.29519(12) 0.0278(4) Uani 1 1 d . . . . .
C5 C 0.31735(17) 0.61891(13) 0.28330(13) 0.0322(5) Uani 1 1 d . . . . .
H5 H 0.261298 0.580075 0.299075 0.039 Uiso 1 1 calc R . . . .
C7 C 0.38093(18) 0.44562(14) 0.05435(12) 0.0323(5) Uani 1 1 d . . . . .
H7 H 0.460961 0.442966 0.046709 0.039 Uiso 1 1 calc R . . . .
C1 C 0.49354(18) 0.65091(14) 0.21733(13) 0.0353(5) Uani 1 1 d . . . . .
H1 H 0.559461 0.633961 0.188501 0.042 Uiso 1 1 calc R . . . .
C9 C 0.19203(19) 0.43520(15) 0.00014(13) 0.0372(5) Uani 1 1 d . . . . .
H9 H 0.142534 0.425365 -0.044374 0.045 Uiso 1 1 calc R . . . .
C4 C 0.30435(19) 0.70093(14) 0.30372(14) 0.0380(5) Uani 1 1 d . . . . .
H4 H 0.239998 0.717918 0.334281 0.046 Uiso 1 1 calc R . . . .
C16 C 0.4100(2) 0.31619(14) 0.47484(13) 0.0375(5) Uani 1 1 d . . . . .
H16 H 0.486071 0.313169 0.455576 0.045 Uiso 1 1 calc R . . . .
C8 C 0.30826(19) 0.43033(15) -0.01016(13) 0.0387(5) Uani 1 1 d . . . . .
H8 H 0.338722 0.416424 -0.061741 0.046 Uiso 1 1 calc R . . . .
C11 C 0.21946(18) 0.46874(15) 0.14071(13) 0.0373(5) Uani 1 1 d . . . . .
H11 H 0.188463 0.481179 0.192484 0.045 Uiso 1 1 calc R . . . .
C3 C 0.38471(19) 0.75821(14) 0.27977(13) 0.0361(5) Uani 1 1 d . . . . .
H3 H 0.374939 0.814502 0.292884 0.043 Uiso 1 1 calc R . . . .
C20 C 0.21540(19) 0.36218(14) 0.45892(13) 0.0360(5) Uani 1 1 d . . . . .
H20 H 0.159152 0.390958 0.428874 0.043 Uiso 1 1 calc R . . . .
C2 C 0.4788(2) 0.73290(14) 0.23683(14) 0.0409(5) Uani 1 1 d . . . . .
H2 H 0.534143 0.771992 0.220415 0.049 Uiso 1 1 calc R . . . .
C10 C 0.14782(19) 0.45442(16) 0.07537(14) 0.0410(6) Uani 1 1 d . . . . .
H10 H 0.067742 0.457869 0.082429 0.049 Uiso 1 1 calc R . . . .
C19 C 0.1873(2) 0.32405(17) 0.53060(15) 0.0499(6) Uani 1 1 d . . . . .
H19 H 0.111209 0.326194 0.549869 0.060 Uiso 1 1 calc R . . . .
C17 C 0.3798(3) 0.27886(17) 0.54722(15) 0.0524(7) Uani 1 1 d . . . . .
H17 H 0.435608 0.250508 0.578025 0.063 Uiso 1 1 calc R . . . .
C18 C 0.2692(3) 0.28260(18) 0.57482(15) 0.0589(8) Uani 1 1 d . . . . .
H18 H 0.249101 0.256621 0.624374 0.071 Uiso 1 1 calc R . . . .

loop_
_atom_site_aniso_label
_atom_site_aniso_U_11
_atom_site_aniso_U_22
_atom_site_aniso_U_33
_atom_site_aniso_U_23
_atom_site_aniso_U_13
_atom_site_aniso_U_12
P1 0.0261(3) 0.0269(3) 0.0197(3) -0.00004(19) 0.00141(17) 0.00264(18)
O1 0.0276(7) 0.0404(9) 0.0307(8) -0.0026(6) 0.0014(6) 0.0056(6)
C12 0.0310(10) 0.0229(10) 0.0204(9) -0.0012(7) 0.0008(7) -0.0010(8)
C14 0.0297(9) 0.0239(10) 0.0269(10) -0.0025(8) -0.0027(8) 0.0033(8)
C6 0.0295(9) 0.0267(10) 0.0172(9) 0.0002(7) -0.0010(7) 0.0007(8)
C15 0.0389(11) 0.0237(10) 0.0231(10) -0.0024(8) 0.0004(8) -0.0034(8)
C13 0.0321(10) 0.0261(10) 0.0254(10) 0.0006(8) -0.0009(8) 0.0029(8)
C5 0.0313(10) 0.0300(12) 0.0352(11) -0.0033(9) 0.0054(8) -0.0025(8)
C7 0.0322(10) 0.0386(12) 0.0259(10) -0.0002(9) 0.0031(8) 0.0041(9)
C1 0.0363(11) 0.0366(12) 0.0329(11) -0.0045(9) 0.0090(9) -0.0074(9)
C9 0.0411(12) 0.0424(14) 0.0281(11) -0.0017(9) -0.0048(9) -0.0065(10)
C4 0.0365(11) 0.0358(13) 0.0419(12) -0.0101(10) 0.0044(9) 0.0026(9)
C16 0.0476(12) 0.0340(12) 0.0311(11) 0.0037(9) -0.0043(9) -0.0020(10)
C8 0.0452(12) 0.0475(15) 0.0234(11) -0.0046(9) 0.0017(9) 0.0024(10)
C11 0.0320(11) 0.0544(15) 0.0256(11) -0.0082(10) 0.0063(8) -0.0065(10)
C3 0.0504(13) 0.0266(11) 0.0313(11) -0.0039(9) -0.0041(9) -0.0013(9)
C20 0.0413(11) 0.0356(12) 0.0311(11) -0.0079(9) 0.0052(9) -0.0041(9)
C2 0.0506(13) 0.0359(13) 0.0363(12) 0.0005(10) 0.0056(10) -0.0155(10)
C10 0.0295(11) 0.0578(15) 0.0357(12) -0.0055(11) 0.0008(9) -0.0085(10)
C19 0.0639(16) 0.0488(16) 0.0370(13) -0.0081(12) 0.0186(12) -0.0150(12)
C17 0.0810(19) 0.0444(15) 0.0316(13) 0.0104(11) -0.0110(12) -0.0019(13)
C18 0.099(2) 0.0512(17) 0.0268(13) 0.0044(12) 0.0144(13) -0.0206(16)

loop_
_atom_type_symbol
_atom_type_description
_atom_type_scat_dispersion_real
_atom_type_scat_dispersion_imag
_atom_type_scat_source
C C 0.0181 0.0091 'International Tables Vol C Tables 4.2.6.8 and 6.1.1.4'
H H 0.0000 0.0000 'International Tables Vol C Tables 4.2.6.8 and 6.1.1.4'
O O 0.0492 0.0322 'International Tables Vol C Tables 4.2.6.8 and 6.1.1.4'
P P 0.2955 0.4335 'International Tables Vol C Tables 4.2.6.8 and 6.1.1.4'

loop_
_geom_angle_atom_site_label_1
_geom_angle_atom_site_label_2
_geom_angle_atom_site_label_3
_geom_angle
_geom_angle_site_symmetry_1
_geom_angle_site_symmetry_3
_geom_angle_publ_flag
O1 P1 C12 112.67(9) . . ?
O1 P1 C6 112.75(9) . . ?
O1 P1 C13 114.63(9) . . ?
C12 P1 C6 107.77(9) . . ?
C13 P1 C12 105.28(9) . . ?
C13 P1 C6 102.96(9) . . ?
C7 C12 P1 118.02(15) . . ?
C11 C12 P1 122.43(15) . . ?
C11 C12 C7 119.49(18) . . ?
C13 C14 C15 178.5(2) . . ?
C5 C6 P1 122.67(15) . . ?
C1 C6 P1 118.03(15) . . ?
C1 C6 C5 119.30(19) . . ?
C16 C15 C14 120.10(19) . . ?
C16 C15 C20 120.3(2) . . ?
C20 C15 C14 119.59(19) . . ?
C14 C13 P1 174.78(19) . . ?
C4 C5 C6 120.06(19) . . ?
C8 C7 C12 120.01(19) . . ?
C2 C1 C6 120.2(2) . . ?
C8 C9 C10 119.8(2) . . ?
C3 C4 C5 120.4(2) . . ?
C17 C16 C15 119.1(2) . . ?
C9 C8 C7 120.4(2) . . ?
C10 C11 C12 119.87(19) . . ?
C2 C3 C4 119.5(2) . . ?
C19 C20 C15 119.4(2) . . ?
C3 C2 C1 120.6(2) . . ?
C9 C10 C11 120.5(2) . . ?
C20 C19 C18 120.5(2) . . ?
C18 C17 C16 120.4(2) . . ?
C17 C18 C19 120.2(2) . . ?

loop_
_geom_bond_atom_site_label_1
_geom_bond_atom_site_label_2
_geom_bond_distance
_geom_bond_site_symmetry_2
_geom_bond_publ_flag
P1 O1 1.4852(14) . ?
P1 C12 1.7960(19) . ?
P1 C6 1.803(2) . ?
P1 C13 1.759(2) . ?
C12 C7 1.392(3) . ?
C12 C11 1.389(3) . ?
C14 C15 1.438(3) . ?
C14 C13 1.198(3) . ?
C6 C5 1.390(3) . ?
C6 C1 1.387(3) . ?
C15 C16 1.394(3) . ?
C15 C20 1.398(3) . ?
C5 C4 1.388(3) . ?
C7 C8 1.387(3) . ?
C1 C2 1.386(3) . ?
C9 C8 1.379(3) . ?
C9 C10 1.381(3) . ?
C4 C3 1.386(3) . ?
C16 C17 1.386(3) . ?
C11 C10 1.387(3) . ?
C3 C2 1.376(3) . ?
C20 C19 1.375(3) . ?
C19 C18 1.383(4) . ?
C17 C18 1.378(4) . ?
